data_4132703
loop_
_publ_author_name
'Xie, Weilong'
'Park, Sung-Woo'
'Jung, Hoimin'
'Kim, Dongwook'
'Baik, Mu-Hyun'
'Chang, Sukbok'

_publ_section_title
;
 Conjugate Addition of Perfluoroarenes to \a,\b-Unsaturated Carbonyls
 Enabled by an Alkoxide-Hydrosilane System: Implication of a Radical
 Pathway.
;
_journal_issue 30
_journal_name_full 'Journal of the American Chemical Society'
_journal_page_first 9659
_journal_page_last 9668
_journal_paper_doi 10.1021/jacs.8b05744
_journal_volume 140
_journal_year 2018
_chemical_formula_sum 'C15 H9 Cl F2 O'
_chemical_formula_weight 278.67
_space_group_crystal_system monoclinic
_space_group_IT_number 14
_space_group_name_Hall '-P 2ybc'
_space_group_name_H-M_alt 'P 1 21/c 1'
_atom_sites_solution_hydrogens geom
_atom_sites_solution_primary direct
_atom_sites_solution_secondary difmap
_audit_creation_method SHELXL-2016/6
_cell_angle_alpha 90
_cell_angle_beta 101.936(2)
_cell_angle_gamma 90
_cell_formula_units_Z 4
_cell_length_a 10.7627(6)
_cell_length_b 12.6174(7)
_cell_length_c 9.1065(4)
_cell_measurement_reflns_used 9722
_cell_measurement_temperature 120(2)
_cell_measurement_theta_max 33.184
_cell_measurement_theta_min 3.122
_cell_volume 1209.90(11)
_computing_cell_refinement 'Bruker SMART APEXll'
_computing_data_collection 'Bruker SMART APEXll'
_computing_data_reduction 'Bruker SAINT'
_computing_molecular_graphics 'SHELXL-2016/6 (Sheldrick, 2016)'
_computing_structure_refinement 'SHELXL-2016/6 (Sheldrick, 2016)'
_computing_structure_solution 'SHELXT 2014/5 (Sheldrick, 2014)'
_diffrn_ambient_temperature 120(2)
_diffrn_measured_fraction_theta_full 0.999
_diffrn_measured_fraction_theta_max 0.998
_diffrn_measurement_device_type 'CCD area detector'
_diffrn_measurement_method 'omega phi scan'
_diffrn_radiation_monochromator graphite
_diffrn_radiation_type MoK\a
_diffrn_radiation_wavelength 0.71073
_diffrn_reflns_av_R_equivalents 0.0292
_diffrn_reflns_av_unetI/netI 0.0123
_diffrn_reflns_Laue_measured_fraction_full 0.999
_diffrn_reflns_Laue_measured_fraction_max 0.998
_diffrn_reflns_limit_h_max 16
_diffrn_reflns_limit_h_min -16
_diffrn_reflns_limit_k_max 19
_diffrn_reflns_limit_k_min -19
_diffrn_reflns_limit_l_max 14
_diffrn_reflns_limit_l_min -13
_diffrn_reflns_number 69626
_diffrn_reflns_point_group_measured_fraction_full 0.999
_diffrn_reflns_point_group_measured_fraction_max 0.998
_diffrn_reflns_theta_full 25.242
_diffrn_reflns_theta_max 33.216
_diffrn_reflns_theta_min 3.122
_diffrn_source 'fine-focus sealed tube'
_exptl_absorpt_coefficient_mu 0.328
_exptl_absorpt_correction_T_max 0.6804
_exptl_absorpt_correction_T_min 0.6188
_exptl_absorpt_correction_type multi-scan
_exptl_absorpt_process_details SADABS
_exptl_crystal_colour clourless
_exptl_crystal_density_diffrn 1.530
_exptl_crystal_description block
_exptl_crystal_F_000 568
_exptl_crystal_size_max 0.270
_exptl_crystal_size_mid 0.240
_exptl_crystal_size_min 0.210
_refine_diff_density_max 0.645
_refine_diff_density_min -0.495
_refine_diff_density_rms 0.061
_refine_ls_extinction_method none
_refine_ls_goodness_of_fit_ref 1.072
_refine_ls_hydrogen_treatment constr
_refine_ls_matrix_type full
_refine_ls_number_parameters 172
_refine_ls_number_reflns 4639
_refine_ls_number_restraints 0
_refine_ls_restrained_S_all 1.072
_refine_ls_R_factor_all 0.0466
_refine_ls_R_factor_gt 0.0389
_refine_ls_shift/su_max 0.001
_refine_ls_shift/su_mean 0.000
_refine_ls_structure_factor_coef Fsqd
_refine_ls_weighting_details 'w=1/[\s^2^(Fo^2^)+(0.0619P)^2^+0.8038P] where P=(Fo^2^+2Fc^2^)/3'
_refine_ls_weighting_scheme calc
_refine_ls_wR_factor_gt 0.1101
_refine_ls_wR_factor_ref 0.1160
_reflns_Friedel_coverage 0.000
_reflns_number_gt 3996
_reflns_number_total 4639
_reflns_threshold_expression 'I > 2\s(I)'
_cod_data_source_file ja8b05744_si_002.cif
_cod_data_source_block p21c_a
_cod_depositor_comments
;
The following automatic conversions were performed:

data item '_exptl_absorpt_correction_type' value 'MULTI-SCAN' was
changed to 'multi-scan' in accordance with the
/home/saulius/struct/COD-crude-data/automatic-downloads/DataCite-retrospective/ACS/depositions/lib/dictionaries/cif_core.dic
dictionary named 'cif_core.dic' version 2.4.2 last updated on
2011-04-26.

Automatic conversion script
Id: cif_fix_values 6909 2019-04-08 15:41:33Z antanas 
;
_cod_original_sg_symbol_H-M 'P 21/c'
_cod_database_code 4132703
_shelx_shelxl_version_number 2016/6
_shelx_space_group_comment
;
The symmetry employed for this shelxl refinement is uniquely defined
by the following loop, which should always be used as a source of
symmetry information in preference to the above space-group names.
They are only intended as comments.
;
_shelx_estimated_absorpt_t_min 0.917
_shelx_estimated_absorpt_t_max 0.934

loop_
_space_group_symop_operation_xyz
'x, y, z'
'-x, y+1/2, -z+1/2'
'-x, -y, -z'
'x, -y-1/2, z-1/2'

loop_
_atom_site_label
_atom_site_type_symbol
_atom_site_fract_x
_atom_site_fract_y
_atom_site_fract_z
_atom_site_U_iso_or_equiv
_atom_site_adp_type
_atom_site_occupancy
_atom_site_site_symmetry_order
_atom_site_calc_flag
_atom_site_refinement_flags_posn
_atom_site_refinement_flags_adp
C1 C 0.14201(10) 0.66831(9) 0.50739(12) 0.01941(19) Uani 1 1 d . .
C2 C 0.13541(9) 0.57226(9) 0.41311(11) 0.01742(18) Uani 1 1 d . .
C3 C 0.09730(10) 0.56288(10) 0.25697(12) 0.0218(2) Uani 1 1 d . .
H3 H 0.071026 0.623137 0.195863 0.026 Uiso 1 1 calc R U
C4 C 0.09917(11) 0.46264(11) 0.19441(13) 0.0262(2) Uani 1 1 d . .
H4 H 0.074187 0.453966 0.088786 0.031 Uiso 1 1 calc R U
C5 C 0.13758(12) 0.37410(11) 0.28568(14) 0.0275(2) Uani 1 1 d . .
H5 H 0.137118 0.306040 0.240970 0.033 Uiso 1 1 calc R U
C6 C 0.17641(11) 0.38423(9) 0.44078(13) 0.0229(2) Uani 1 1 d . .
H6 H 0.203230 0.324142 0.502020 0.027 Uiso 1 1 calc R U
C7 C 0.17489(9) 0.48457(8) 0.50362(11) 0.01689(17) Uani 1 1 d . .
C8 C 0.20995(10) 0.51441(9) 0.66911(11) 0.01733(18) Uani 1 1 d . .
H8 H 0.144153 0.484403 0.720417 0.021 Uiso 1 1 calc R U
C9 C 0.19845(11) 0.63678(9) 0.66882(12) 0.0214(2) Uani 1 1 d . .
H9A H 0.142395 0.659809 0.736349 0.026 Uiso 1 1 calc R U
H9B H 0.282972 0.669738 0.702924 0.026 Uiso 1 1 calc R U
C10 C 0.33807(9) 0.47169(8) 0.74619(11) 0.01582(17) Uani 1 1 d . .
C11 C 0.45002(10) 0.50007(9) 0.70254(11) 0.01863(18) Uani 1 1 d . .
C12 C 0.56871(10) 0.46222(10) 0.76951(13) 0.0230(2) Uani 1 1 d . .
H12 H 0.642193 0.484195 0.735164 0.028 Uiso 1 1 calc R U
C13 C 0.57834(11) 0.39130(10) 0.88821(13) 0.0241(2) Uani 1 1 d . .
H13 H 0.658971 0.364304 0.936066 0.029 Uiso 1 1 calc R U
C14 C 0.46978(11) 0.36005(8) 0.93658(12) 0.0211(2) Uani 1 1 d . .
C15 C 0.35242(10) 0.40076(8) 0.86518(11) 0.01799(18) Uani 1 1 d . .
Cl1 Cl 0.47826(4) 0.27317(2) 1.08411(4) 0.03394(10) Uani 1 1 d . .
F1 F 0.44103(7) 0.56977(6) 0.58841(8) 0.02573(16) Uani 1 1 d . .
F2 F 0.24782(7) 0.37048(6) 0.91426(8) 0.02678(16) Uani 1 1 d . .
O1 O 0.10820(11) 0.75741(8) 0.46542(11) 0.0306(2) Uani 1 1 d . .

loop_
_atom_site_aniso_label
_atom_site_aniso_U_11
_atom_site_aniso_U_22
_atom_site_aniso_U_33
_atom_site_aniso_U_23
_atom_site_aniso_U_13
_atom_site_aniso_U_12
C1 0.0203(4) 0.0201(4) 0.0178(4) 0.0018(3) 0.0039(3) 0.0024(4)
C2 0.0152(4) 0.0208(4) 0.0157(4) 0.0008(3) 0.0020(3) 0.0009(3)
C3 0.0188(4) 0.0292(5) 0.0161(4) 0.0019(4) 0.0003(3) 0.0023(4)
C4 0.0228(5) 0.0353(6) 0.0176(4) -0.0046(4) -0.0026(4) 0.0024(4)
C5 0.0272(5) 0.0268(5) 0.0250(5) -0.0083(4) -0.0025(4) 0.0009(4)
C6 0.0242(5) 0.0195(5) 0.0225(5) -0.0018(4) -0.0009(4) 0.0007(4)
C7 0.0145(4) 0.0193(4) 0.0159(4) 0.0001(3) 0.0008(3) 0.0001(3)
C8 0.0175(4) 0.0196(4) 0.0148(4) 0.0015(3) 0.0030(3) 0.0019(3)
C9 0.0260(5) 0.0206(5) 0.0165(4) -0.0013(3) 0.0017(4) 0.0059(4)
C10 0.0178(4) 0.0166(4) 0.0126(4) -0.0001(3) 0.0019(3) 0.0012(3)
C11 0.0199(4) 0.0222(5) 0.0140(4) -0.0004(3) 0.0037(3) 0.0003(3)
C12 0.0180(4) 0.0289(5) 0.0217(5) -0.0049(4) 0.0031(3) 0.0012(4)
C13 0.0231(5) 0.0236(5) 0.0219(5) -0.0062(4) -0.0038(4) 0.0064(4)
C14 0.0301(5) 0.0144(4) 0.0154(4) -0.0008(3) -0.0028(4) 0.0018(4)
C15 0.0234(4) 0.0156(4) 0.0146(4) 0.0000(3) 0.0029(3) -0.0009(3)
Cl1 0.0497(2) 0.01999(14) 0.02507(15) 0.00732(10) -0.00855(13) -0.00132(12)
F1 0.0266(3) 0.0328(4) 0.0190(3) 0.0069(3) 0.0074(2) -0.0015(3)
F2 0.0298(4) 0.0271(4) 0.0244(3) 0.0072(3) 0.0080(3) -0.0050(3)
O1 0.0452(6) 0.0221(4) 0.0237(4) 0.0044(3) 0.0056(4) 0.0098(4)

loop_
_atom_type_symbol
_atom_type_description
_atom_type_scat_dispersion_real
_atom_type_scat_dispersion_imag
_atom_type_scat_source
C C 0.0033 0.0016 'International Tables Vol C Tables 4.2.6.8 and 6.1.1.4'
H H 0.0000 0.0000 'International Tables Vol C Tables 4.2.6.8 and 6.1.1.4'
O O 0.0106 0.0060 'International Tables Vol C Tables 4.2.6.8 and 6.1.1.4'
Cl Cl 0.1484 0.1585 'International Tables Vol C Tables 4.2.6.8 and 6.1.1.4'
F F 0.0171 0.0103 'International Tables Vol C Tables 4.2.6.8 and 6.1.1.4'

loop_
_geom_angle_atom_site_label_1
_geom_angle_atom_site_label_2
_geom_angle_atom_site_label_3
_geom_angle
O1 C1 C2 126.78(10)
O1 C1 C9 125.27(10)
C2 C1 C9 107.94(9)
C7 C2 C3 121.54(10)
C7 C2 C1 109.60(9)
C3 C2 C1 128.86(10)
C4 C3 C2 117.85(11)
C4 C3 H3 121.1
C2 C3 H3 121.1
C3 C4 C5 120.64(10)
C3 C4 H4 119.7
C5 C4 H4 119.7
C6 C5 C4 121.16(11)
C6 C5 H5 119.4
C4 C5 H5 119.4
C7 C6 C5 118.29(11)
C7 C6 H6 120.9
C5 C6 H6 120.9
C6 C7 C2 120.52(10)
C6 C7 C8 127.63(10)
C2 C7 C8 111.84(9)
C10 C8 C7 112.76(8)
C10 C8 C9 114.91(9)
C7 C8 C9 103.97(8)
C10 C8 H8 108.3
C7 C8 H8 108.3
C9 C8 H8 108.3
C1 C9 C8 106.14(9)
C1 C9 H9A 110.5
C8 C9 H9A 110.5
C1 C9 H9B 110.5
C8 C9 H9B 110.5
H9A C9 H9B 108.7
C15 C10 C11 115.19(9)
C15 C10 C8 122.39(9)
C11 C10 C8 122.43(9)
F1 C11 C12 118.53(10)
F1 C11 C10 117.34(9)
C12 C11 C10 124.12(10)
C11 C12 C13 118.62(11)
C11 C12 H12 120.7
C13 C12 H12 120.7
C14 C13 C12 119.80(10)
C14 C13 H13 120.1
C12 C13 H13 120.1
C13 C14 C15 119.23(10)
C13 C14 Cl1 121.07(9)
C15 C14 Cl1 119.69(9)
F2 C15 C10 118.36(9)
F2 C15 C14 118.60(9)
C10 C15 C14 123.04(10)

loop_
_geom_bond_atom_site_label_1
_geom_bond_atom_site_label_2
_geom_bond_distance
C1 O1 1.2185(14)
C1 C2 1.4785(15)
C1 C9 1.5228(15)
C2 C7 1.3925(14)
C2 C3 1.4010(15)
C3 C4 1.3890(18)
C3 H3 0.9500
C4 C5 1.4027(19)
C4 H4 0.9500
C5 C6 1.3934(17)
C5 H5 0.9500
C6 C7 1.3909(15)
C6 H6 0.9500
C7 C8 1.5232(14)
C8 C10 1.5114(14)
C8 C9 1.5488(16)
C8 H8 1.0000
C9 H9A 0.9900
C9 H9B 0.9900
C10 C15 1.3891(14)
C10 C11 1.3915(14)
C11 F1 1.3495(12)
C11 C12 1.3818(15)
C12 C13 1.3906(18)
C12 H12 0.9500
C13 C14 1.3883(18)
C13 H13 0.9500
C14 C15 1.3936(15)
C14 Cl1 1.7218(11)
C15 F2 1.3495(13)

loop_
_geom_torsion_atom_site_label_1
_geom_torsion_atom_site_label_2
_geom_torsion_atom_site_label_3
_geom_torsion_atom_site_label_4
_geom_torsion
O1 C1 C2 C7 -175.91(12)
C9 C1 C2 C7 3.78(12)
O1 C1 C2 C3 4.3(2)
C9 C1 C2 C3 -176.00(11)
C7 C2 C3 C4 0.43(16)
C1 C2 C3 C4 -179.81(11)
C2 C3 C4 C5 0.28(18)
C3 C4 C5 C6 -0.9(2)
C4 C5 C6 C7 0.69(19)
C5 C6 C7 C2 0.02(17)
C5 C6 C7 C8 178.51(11)
C3 C2 C7 C6 -0.60(16)
C1 C2 C7 C6 179.61(10)
C3 C2 C7 C8 -179.31(9)
C1 C2 C7 C8 0.90(12)
C6 C7 C8 C10 51.27(15)
C2 C7 C8 C10 -130.14(9)
C6 C7 C8 C9 176.37(11)
C2 C7 C8 C9 -5.03(11)
O1 C1 C9 C8 172.94(11)
C2 C1 C9 C8 -6.76(12)
C10 C8 C9 C1 130.68(9)
C7 C8 C9 C1 6.97(11)
C7 C8 C10 C15 -118.38(11)
C9 C8 C10 C15 122.71(11)
C7 C8 C10 C11 61.24(13)
C9 C8 C10 C11 -57.67(13)
C15 C10 C11 F1 -179.28(9)
C8 C10 C11 F1 1.08(15)
C15 C10 C11 C12 0.08(16)
C8 C10 C11 C12 -179.56(10)
F1 C11 C12 C13 179.30(10)
C10 C11 C12 C13 -0.05(17)
C11 C12 C13 C14 0.09(17)
C12 C13 C14 C15 -0.17(16)
C12 C13 C14 Cl1 -179.50(9)
C11 C10 C15 F2 179.44(9)
C8 C10 C15 F2 -0.92(15)
C11 C10 C15 C14 -0.16(15)
C8 C10 C15 C14 179.48(10)
C13 C14 C15 F2 -179.39(10)
Cl1 C14 C15 F2 -0.05(14)
C13 C14 C15 C10 0.21(16)
Cl1 C14 C15 C10 179.55(8)
